data_7215534
loop_
_publ_author_name
'Harrowfield, Jack M.'
'Koutsantonis, George A.'
'Nealon, Gareth L.'
'Skelton, Brian W.'
'Spackman, Mark A.'

_publ_section_title
;
 Proton switching of polarity in metalloamphiphile crystals
;
_journal_coden_ASTM CRECF4
_journal_issue 2
_journal_name_full CrystEngComm
_journal_page_first 249
_journal_page_last 253
_journal_paper_doi 10.1039/b817145a
_journal_volume 11
_journal_year 2009
_chemical_formula_moiety 'C25 H55 N7 Zn, 2(Cl O4), 0.5(H2 O)'
_chemical_formula_sum 'C25 H55.5 Cl2 N7 O8.25 Zn'
_chemical_formula_weight 722.53
_space_group_IT_number 15
_symmetry_cell_setting monoclinic
_symmetry_space_group_name_Hall '-I 2ya'
_symmetry_space_group_name_H-M 'I 1 2/a 1'
_atom_sites_solution_hydrogens geom
_atom_sites_solution_primary direct
_atom_sites_solution_secondary difmap
_audit_creation_date 2008-01-17T14:43:48-00:00
_audit_creation_method 'WinGX routine CIF_UPDATE'
_cell_angle_alpha 90
_cell_angle_beta 92.832(6)
_cell_angle_gamma 90
_cell_formula_units_Z 8
_cell_length_a 15.4878(7)
_cell_length_b 8.8523(5)
_cell_length_c 49.230(3)
_cell_measurement_reflns_used 5148
_cell_measurement_temperature 100(2)
_cell_measurement_theta_max 67.0715
_cell_measurement_theta_min 2.8559
_cell_volume 6741.3(6)
_computing_cell_refinement
;
CrysAlis RED, Oxford Diffraction Ltd.,
Version 1.171.32.5 (release 08-05-2007 CrysAlis171 .NET)
(compiled May 8 2007,13:10:02)
;
_computing_data_collection
;
CrysAlis CCD, Oxford Diffraction Ltd.,
Version 1.171.32.5 (release 08-05-2007 CrysAlis171 .NET)
(compiled May 8 2007,13:10:02)
;
_computing_data_reduction
;
CrysAlis RED, Oxford Diffraction Ltd.,
Version 1.171.32.5 (release 08-05-2007 CrysAlis171 .NET)
(compiled May 8 2007,13:10:02)
;
_computing_structure_refinement 'SHELXL-97 (Sheldrick, 1997)'
_diffrn_ambient_temperature 100(2)
_diffrn_detector_area_resol_mean 10.4738
_diffrn_measured_fraction_theta_full 0.985
_diffrn_measured_fraction_theta_max 0.985
_diffrn_orient_matrix_UB_11 -0.0344221392
_diffrn_orient_matrix_UB_12 -0.0544919541
_diffrn_orient_matrix_UB_13 0.0271699356
_diffrn_orient_matrix_UB_21 0.0700926319
_diffrn_orient_matrix_UB_22 -0.1231590172
_diffrn_orient_matrix_UB_23 0.001959057
_diffrn_orient_matrix_UB_31 0.0617406996
_diffrn_orient_matrix_UB_32 0.1098159301
_diffrn_orient_matrix_UB_33 0.0154724154
_diffrn_radiation_monochromator graphite
_diffrn_radiation_type CuK\a
_diffrn_radiation_wavelength 1.54184
_diffrn_reflns_av_R_equivalents 0.0901
_diffrn_reflns_av_unetI/netI 0.0548
_diffrn_reflns_limit_h_max 18
_diffrn_reflns_limit_h_min -17
_diffrn_reflns_limit_k_max 10
_diffrn_reflns_limit_k_min -10
_diffrn_reflns_limit_l_max 58
_diffrn_reflns_limit_l_min -58
_diffrn_reflns_number 34331
_diffrn_reflns_theta_full 67.67
_diffrn_reflns_theta_max 67.67
_diffrn_reflns_theta_min 5.08
_exptl_absorpt_coefficient_mu 2.94
_exptl_absorpt_correction_T_max 1
_exptl_absorpt_correction_T_min 0.83468
_exptl_absorpt_correction_type multi-scan
_exptl_absorpt_process_details
;
CrysAlis RED, Oxford Diffraction Ltd.,
Version 1.171.32.5 (release 08-05-2007 CrysAlis171 .NET)
(compiled May 8 2007,13:10:02)
Empirical absorption correction using spherical harmonics,
implemented in SCALE3 ABSPACK scaling algorithm.
;
_exptl_crystal_colour colourless
_exptl_crystal_density_diffrn 1.424
_exptl_crystal_density_method 'not measured'
_exptl_crystal_description plate
_exptl_crystal_F_000 3076
_exptl_crystal_size_max 0.15
_exptl_crystal_size_mid 0.1
_exptl_crystal_size_min 0.03
_refine_diff_density_max 0.946
_refine_diff_density_min -0.649
_refine_diff_density_rms 0.081
_refine_ls_extinction_method none
_refine_ls_goodness_of_fit_ref 1.059
_refine_ls_hydrogen_treatment constr
_refine_ls_matrix_type full
_refine_ls_number_parameters 499
_refine_ls_number_reflns 6015
_refine_ls_number_restraints 68
_refine_ls_restrained_S_all 1.091
_refine_ls_R_factor_all 0.1503
_refine_ls_R_factor_gt 0.1009
_refine_ls_shift/su_max 0.021
_refine_ls_shift/su_mean 0.004
_refine_ls_structure_factor_coef Fsqd
_refine_ls_weighting_details 'calc w=1/[\s^2^(Fo^2^)+(0.2000P)^2^+0.0000P] where P=(Fo^2^+2Fc^2^)/3'
_refine_ls_weighting_scheme calc
_refine_ls_wR_factor_gt 0.2935
_refine_ls_wR_factor_ref 0.331
_reflns_number_gt 3129
_reflns_number_total 6015
_reflns_threshold_expression I>2sigma(I)
_cod_duplicate_entry 7200507
_cod_data_source_file b817145a.cif
_cod_data_source_block gk223
_cod_depositor_comments
;
 Updated bibliographic information.

 Antanas Vaitkus,
 2019-09-18

 Marked entry as a duplicate of entry 7200507.

 Antanas Vaitkus,
 2019-09-18
;
_cod_original_cell_volume 6741.4(6)
_cod_original_sg_symbol_Hall -I_2ya
_cod_original_formula_sum 'C25 H55.50 Cl2 N7 O8.25 Zn'
_cod_database_code 7215534

loop_
_symmetry_equiv_pos_as_xyz
'x, y, z'
'-x+1/2, y, -z'
'x+1/2, y+1/2, z+1/2'
'-x+1, y+1/2, -z+1/2'
'-x, -y, -z'
'x-1/2, -y, z'
'-x+1/2, -y+1/2, -z+1/2'
'x, -y+1/2, z+1/2'

loop_
_atom_site_label
_atom_site_type_symbol
_atom_site_fract_x
_atom_site_fract_y
_atom_site_fract_z
_atom_site_U_iso_or_equiv
_atom_site_adp_type
_atom_site_occupancy
_atom_site_symmetry_multiplicity
_atom_site_calc_flag
_atom_site_refinement_flags
_atom_site_disorder_assembly
_atom_site_disorder_group
Zn1 Zn 0.45475(5) 0.27723(11) 0.59123(2) 0.0803(5) Uani 1 1 d . . .
N0 N 0.2960(10) 0.2924(16) 0.6669(3) 0.097(4) Uiso 0.5 1 d PD A 1
H0 H 0.2619 0.2139 0.6687 0.116 Uiso 0.5 1 calc PR A 1
N0' N 0.3296(11) 0.360(2) 0.6797(4) 0.108(4) Uiso 0.5 1 d PD A 2
H0' H 0.3664 0.3748 0.6936 0.129 Uiso 0.5 1 calc PR A 2
C1 C 0.3512(7) 0.3087(16) 0.6455(3) 0.137(5) Uani 1 1 d D . .
C2 C 0.3006(18) 0.419(3) 0.6858(5) 0.152(10) Uiso 0.5 1 d PD A 1
H2A H 0.2842 0.5139 0.6763 0.182 Uiso 0.5 1 calc PR A 1
H2B H 0.3602 0.4298 0.6939 0.182 Uiso 0.5 1 calc PR A 1
C2' C 0.2345(13) 0.371(3) 0.6786(4) 0.114(6) Uiso 0.5 1 d PD A 2
H2A' H 0.2052 0.2802 0.671 0.137 Uiso 0.5 1 calc PR A 2
H2B' H 0.2123 0.4634 0.6692 0.137 Uiso 0.5 1 calc PR A 2
C3 C 0.2329(15) 0.382(4) 0.7097(3) 0.298(17) Uani 1 1 d D . .
H3G H 0.2473 0.2772 0.7152 0.358 Uiso 0.5 1 calc PR A 1
H3H H 0.2539 0.446 0.7251 0.358 Uiso 0.5 1 calc PR A 1
H3G' H 0.258 0.2917 0.7189 0.358 Uiso 0.5 1 calc PR A 2
H3H' H 0.2616 0.4746 0.717 0.358 Uiso 0.5 1 calc PR A 2
C4 C 0.1445(15) 0.3882(17) 0.7108(3) 0.236(13) Uani 1 1 d D A .
H4A H 0.1213 0.3059 0.6989 0.283 Uiso 1 1 calc R . .
H4B H 0.1261 0.4841 0.7019 0.283 Uiso 1 1 calc R . .
C5 C 0.0985(13) 0.379(2) 0.7361(3) 0.201(9) Uani 1 1 d D . .
H5A H 0.1145 0.2802 0.7444 0.241 Uiso 1 1 calc R A .
H5B H 0.1246 0.457 0.7483 0.241 Uiso 1 1 calc R . .
C6 C 0.0069(14) 0.393(2) 0.7382(3) 0.227(12) Uani 1 1 d D A .
H6A H -0.0207 0.3178 0.7255 0.272 Uiso 1 1 calc R . .
H6B H -0.0099 0.4938 0.7312 0.272 Uiso 1 1 calc R . .
C7 C -0.0313(11) 0.374(2) 0.7640(3) 0.173(6) Uani 1 1 d D . .
H7A H -0.0012 0.4425 0.7773 0.208 Uiso 1 1 calc R A .
H7B H -0.0203 0.2693 0.7704 0.208 Uiso 1 1 calc R . .
C8 C -0.1233(16) 0.403(3) 0.7646(4) 0.269(14) Uani 1 1 d D A .
H8A H -0.1335 0.511 0.7607 0.322 Uiso 1 1 calc R . .
H8B H -0.1528 0.3441 0.7497 0.322 Uiso 1 1 calc R . .
C9 C -0.1627(11) 0.3668(19) 0.7892(4) 0.190(8) Uani 1 1 d D . .
H9A H -0.1355 0.43 0.8038 0.228 Uiso 1 1 calc R A .
H9B H -0.1493 0.2602 0.7937 0.228 Uiso 1 1 calc R . .
C10 C -0.2554(18) 0.387(4) 0.7895(5) 0.316(16) Uani 1 1 d D A .
H10A H -0.2673 0.4917 0.7835 0.379 Uiso 1 1 calc R . .
H10B H -0.2808 0.3203 0.775 0.379 Uiso 1 1 calc R . .
C11 C -0.3035(14) 0.363(3) 0.8121(4) 0.236(11) Uani 1 1 d D . .
H11A H -0.3517 0.295 0.8073 0.354 Uiso 1 1 calc R A .
H11B H -0.3261 0.4601 0.8183 0.354 Uiso 1 1 calc R . .
H11C H -0.2667 0.3181 0.8267 0.354 Uiso 1 1 calc R . .
C2A C 0.4504(6) 0.3075(13) 0.6541(2) 0.122(3) Uani 1 1 d . A .
H2A1 H 0.4606 0.3746 0.67 0.146 Uiso 0.5 1 calc PR B 1
H2A2 H 0.4674 0.2039 0.6597 0.146 Uiso 0.5 1 calc PR B 1
H2A5 H 0.4715 0.4127 0.6561 0.146 Uiso 0.5 1 calc PR B 2
H2A6 H 0.4595 0.2562 0.6719 0.146 Uiso 0.5 1 calc PR B 2
N3A N 0.5071(7) 0.3581(15) 0.6318(2) 0.078(3) Uani 0.5 1 d P A 1
H3A1 H 0.5137 0.4625 0.6319 0.094 Uiso 0.5 1 calc PR A 1
N3D N 0.5025(8) 0.2251(18) 0.6326(3) 0.089(4) Uani 0.5 1 d P A 2
H3D H 0.5005 0.1213 0.6355 0.107 Uiso 0.5 1 calc PR A 2
C4A C 0.5944(5) 0.2791(10) 0.63545(15) 0.089(2) Uani 1 1 d . . .
H4A1 H 0.6317 0.3368 0.6487 0.107 Uiso 0.5 1 calc PR A 1
H4A2 H 0.5857 0.1771 0.6431 0.107 Uiso 0.5 1 calc PR A 1
H4A5 H 0.5951 0.3863 0.6412 0.107 Uiso 0.5 1 calc PR A 2
H4A6 H 0.626 0.2195 0.6498 0.107 Uiso 0.5 1 calc PR A 2
C4A' C 0.6378(5) 0.2652(13) 0.61040(19) 0.119(4) Uani 1 1 d . A .
H4A3 H 0.6602 0.3656 0.6054 0.143 Uiso 0.5 1 calc PR C 1
H4A4 H 0.688 0.1969 0.6134 0.143 Uiso 0.5 1 calc PR C 1
H4A7 H 0.6876 0.3353 0.6114 0.143 Uiso 0.5 1 calc PR C 2
H4A8 H 0.6617 0.1616 0.6098 0.143 Uiso 0.5 1 calc PR C 2
N3A' N 0.5848(9) 0.2091(16) 0.5885(3) 0.063(3) Uani 0.5 1 d P A 1
H3A' H 0.5848 0.1046 0.5905 0.076 Uiso 0.5 1 calc PR A 1
N3D' N 0.5955(10) 0.2896(18) 0.5873(3) 0.076(4) Uani 0.5 1 d P A 2
H3D' H 0.6028 0.3934 0.5857 0.091 Uiso 0.5 1 calc PR A 2
C2A' C 0.6233(5) 0.2401(9) 0.56126(16) 0.0840(19) Uani 1 1 d . . .
H2A3 H 0.6685 0.1639 0.5582 0.101 Uiso 0.5 1 calc PR A 1
H2A4 H 0.6513 0.3406 0.5619 0.101 Uiso 0.5 1 calc PR A 1
H2A7 H 0.6474 0.1371 0.5636 0.101 Uiso 0.5 1 calc PR A 2
H2A8 H 0.6712 0.3068 0.5561 0.101 Uiso 0.5 1 calc PR A 2
C2B C 0.3224(6) 0.1666(15) 0.6322(3) 0.140(5) Uani 1 1 d . A .
H2B1 H 0.316 0.0875 0.6462 0.168 Uiso 0.5 1 calc PR D 1
H2B2 H 0.2652 0.1824 0.6227 0.168 Uiso 0.5 1 calc PR D 1
H2B5 H 0.2594 0.1561 0.6344 0.168 Uiso 0.5 1 calc PR D 2
H2B6 H 0.3512 0.0817 0.6421 0.168 Uiso 0.5 1 calc PR D 2
N3B N 0.3791(9) 0.1204(16) 0.6143(3) 0.094(4) Uani 0.5 1 d P A 1
H3B1 H 0.419 0.0603 0.6241 0.112 Uiso 0.5 1 calc PR A 1
N3E N 0.3406(9) 0.1476(19) 0.5989(4) 0.106(5) Uani 0.5 1 d P A 2
H3E H 0.2953 0.1983 0.5898 0.127 Uiso 0.5 1 calc PR A 2
C4B C 0.3365(7) 0.0123(13) 0.5901(3) 0.149(6) Uani 1 1 d . . .
H4B1 H 0.3284 -0.0897 0.5978 0.179 Uiso 0.5 1 calc PR A 1
H4B2 H 0.2783 0.0524 0.5849 0.179 Uiso 0.5 1 calc PR A 1
H4B5 H 0.2752 -0.0159 0.5864 0.179 Uiso 0.5 1 calc PR A 2
H4B6 H 0.3612 -0.0571 0.6042 0.179 Uiso 0.5 1 calc PR A 2
C4B' C 0.3831(7) -0.0044(13) 0.5655(4) 0.155(6) Uani 1 1 d D A .
H4B3 H 0.4296 -0.0807 0.5681 0.186 Uiso 0.5 1 calc PR E 1
H4B4 H 0.3435 -0.0368 0.5502 0.186 Uiso 0.5 1 calc PR E 1
H4B7 H 0.3432 0.0251 0.5501 0.186 Uiso 0.5 1 calc PR E 2
H4B8 H 0.3954 -0.1134 0.5633 0.186 Uiso 0.5 1 calc PR E 2
N3B' N 0.4169(8) 0.1316(16) 0.5604(3) 0.087(4) Uani 0.5 1 d P A 1
H3B' H 0.3734 0.1827 0.5504 0.104 Uiso 0.5 1 calc PR A 1
N3E' N 0.4655(11) 0.0777(16) 0.5622(3) 0.091(4) Uani 0.5 1 d PD A 2
H3E' H 0.5073 0.0158 0.5706 0.11 Uiso 0.5 1 calc PR A 2
C2B' C 0.4939(7) 0.1048(11) 0.5387(2) 0.118(3) Uani 1 1 d D . .
H2B3 H 0.5277 0.0143 0.5444 0.142 Uiso 0.5 1 calc PR A 1
H2B4 H 0.4667 0.0842 0.5205 0.142 Uiso 0.5 1 calc PR A 1
H2B7 H 0.4437 0.1224 0.5259 0.142 Uiso 0.5 1 calc PR A 2
H2B8 H 0.5238 0.0131 0.5326 0.142 Uiso 0.5 1 calc PR A 2
C2C C 0.3305(7) 0.4507(14) 0.6281(3) 0.137(4) Uani 1 1 d . A .
H2C1 H 0.2692 0.4777 0.6303 0.165 Uiso 0.5 1 calc PR F 1
H2C2 H 0.3661 0.5352 0.6356 0.165 Uiso 0.5 1 calc PR F 1
H2C5 H 0.2703 0.4447 0.6204 0.165 Uiso 0.5 1 calc PR F 2
H2C6 H 0.3355 0.5419 0.6397 0.165 Uiso 0.5 1 calc PR F 2
N3C N 0.3440(9) 0.440(2) 0.5999(5) 0.120(8) Uani 0.5 1 d P A 1
H3C H 0.294 0.398 0.5918 0.144 Uiso 0.5 1 calc PR A 1
N3F N 0.3905(12) 0.4632(14) 0.6058(3) 0.091(4) Uani 0.5 1 d P A 2
H3F H 0.4359 0.5165 0.6144 0.109 Uiso 0.5 1 calc PR A 2
C4C C 0.3634(6) 0.5677(10) 0.5841(2) 0.117(3) Uani 1 1 d . . .
H4C1 H 0.3994 0.6357 0.5959 0.141 Uiso 0.5 1 calc PR A 1
H4C2 H 0.3083 0.6212 0.5799 0.141 Uiso 0.5 1 calc PR A 1
H4C5 H 0.3728 0.672 0.5909 0.141 Uiso 0.5 1 calc PR A 2
H4C6 H 0.3005 0.5548 0.5802 0.141 Uiso 0.5 1 calc PR A 2
C4C' C 0.4068(7) 0.5517(11) 0.5586(2) 0.123(3) Uani 1 1 d . A .
H4C3 H 0.3635 0.5223 0.5442 0.148 Uiso 0.5 1 calc PR G 1
H4C4 H 0.4305 0.6513 0.5537 0.148 Uiso 0.5 1 calc PR G 1
H4C7 H 0.3652 0.5748 0.5433 0.148 Uiso 0.5 1 calc PR G 2
H4C8 H 0.4544 0.6263 0.5583 0.148 Uiso 0.5 1 calc PR G 2
N3C' N 0.4747(10) 0.445(2) 0.5594(5) 0.076(5) Uani 0.5 1 d P A 1
H3C' H 0.5215 0.5002 0.5665 0.091 Uiso 0.5 1 calc PR A 1
N3F' N 0.4400(16) 0.409(3) 0.5552(6) 0.112(7) Uani 0.5 1 d P A 2
H3F' H 0.3929 0.3616 0.5464 0.134 Uiso 0.5 1 calc PR A 2
C2C' C 0.5061(6) 0.3861(11) 0.53523(17) 0.104(3) Uani 1 1 d . . .
H2C3 H 0.5451 0.4625 0.5277 0.125 Uiso 0.5 1 calc PR A 1
H2C4 H 0.4564 0.3744 0.522 0.125 Uiso 0.5 1 calc PR A 1
H2C7 H 0.549 0.4686 0.5374 0.125 Uiso 0.5 1 calc PR A 2
H2C8 H 0.4781 0.3957 0.5168 0.125 Uiso 0.5 1 calc PR A 2
C1' C 0.5546(6) 0.2361(10) 0.53671(17) 0.099(2) Uani 1 1 d . A .
C0' C 0.6032(10) 0.2166(13) 0.51111(19) 0.137(4) Uani 1 1 d . . .
H0'1 H 0.6429 0.3018 0.5092 0.206 Uiso 1 1 calc R A .
H0'2 H 0.562 0.2134 0.4953 0.206 Uiso 1 1 calc R . .
H0'3 H 0.6362 0.1222 0.5122 0.206 Uiso 1 1 calc R . .
Cl1 Cl 0.0493(2) 0.1955(4) 0.63558(7) 0.1349(10) Uani 1 1 d D . .
O11 O 0.1118(11) 0.1059(18) 0.6525(3) 0.134(5) Uani 0.5 1 d PD H 1
O12 O 0.0604(19) 0.1139(18) 0.6096(5) 0.193(14) Uani 0.5 1 d PD H 1
O13 O 0.0987(11) 0.3217(15) 0.6322(5) 0.142(8) Uani 0.5 1 d PD H 1
O14 O -0.0173(9) 0.1827(17) 0.6391(3) 0.114(5) Uani 0.5 1 d PD H 1
O11' O 0.0330(15) 0.102(2) 0.6602(3) 0.167(7) Uani 0.5 1 d PD H 2
O12' O 0.051(4) 0.126(5) 0.6142(6) 0.40(4) Uani 0.5 1 d PD H 2
O13' O 0.0535(18) 0.3504(18) 0.6401(5) 0.199(14) Uani 0.5 1 d PD H 2
O14' O -0.0553(15) 0.225(3) 0.6312(5) 0.242(16) Uani 0.5 1 d PD H 2
Cl2 Cl 0.1532(3) 0.2682(8) 0.54760(15) 0.169(3) Uani 0.753(9) 1 d PD I 1
O21 O 0.1738(15) 0.1264(16) 0.5573(6) 0.303(16) Uani 0.753(9) 1 d PD I 1
O22 O 0.218(3) 0.333(5) 0.5321(8) 0.63(5) Uani 0.753(9) 1 d PD I 1
O23 O 0.0882(12) 0.2576(13) 0.5319(5) 0.262(15) Uani 0.753(9) 1 d PD I 1
O24 O 0.1638(8) 0.3810(12) 0.5678(3) 0.162(5) Uani 0.753(9) 1 d PD I 1
Cl2' Cl 0.1826(8) 0.2068(16) 0.5339(2) 0.110(4) Uiso 0.247(9) 1 d PD I 2
O21' O 0.2314(15) 0.086(3) 0.5286(5) 0.101(6) Uiso 0.247(9) 1 d PD I 2
O22' O 0.116(4) 0.219(7) 0.5503(14) 0.23(2) Uiso 0.247(9) 1 d PD I 2
O23' O 0.2427(17) 0.322(3) 0.5423(6) 0.101(6) Uiso 0.247(9) 1 d PD I 2
O24' O 0.151(4) 0.272(6) 0.5101(9) 0.23(2) Uiso 0.247(9) 1 d PD I 2
O01 O 0.1586(14) 0.389(3) 0.5978(4) 0.093(7) Uiso 0.247(9) 1 d P I 2

loop_
_atom_site_aniso_label
_atom_site_aniso_U_11
_atom_site_aniso_U_22
_atom_site_aniso_U_33
_atom_site_aniso_U_23
_atom_site_aniso_U_13
_atom_site_aniso_U_12
Zn1 0.0564(5) 0.0771(7) 0.1056(8) 0.0126(5) -0.0126(4) -0.0022(4)
C1 0.098(7) 0.166(11) 0.152(9) 0.068(8) 0.056(7) 0.053(7)
C3 0.35(3) 0.46(4) 0.092(10) -0.025(16) 0.061(17) 0.06(3)
C4 0.50(4) 0.116(11) 0.086(8) -0.003(7) -0.010(15) -0.079(17)
C5 0.26(2) 0.201(18) 0.128(12) -0.012(10) -0.076(14) -0.019(17)
C6 0.38(4) 0.161(15) 0.130(12) 0.001(10) -0.092(18) -0.07(2)
C7 0.208(15) 0.151(13) 0.151(13) 0.007(9) -0.076(12) 0.018(11)
C8 0.39(4) 0.23(3) 0.184(19) 0.041(17) -0.06(2) 0.02(3)
C9 0.178(14) 0.146(13) 0.24(2) -0.048(13) -0.093(15) 0.040(11)
C10 0.38(5) 0.31(4) 0.25(3) 0.00(3) -0.05(3) 0.05(4)
C11 0.23(2) 0.25(2) 0.23(2) -0.12(2) -0.027(18) 0.034(18)
C2A 0.107(7) 0.159(10) 0.102(6) 0.029(6) 0.028(5) 0.038(6)
N3A 0.071(6) 0.065(8) 0.101(8) -0.015(6) 0.011(6) 0.001(5)
N3D 0.065(7) 0.109(11) 0.092(8) 0.003(7) -0.004(6) 0.012(6)
C4A 0.072(4) 0.111(6) 0.083(5) 0.004(4) -0.011(4) 0.008(4)
C4A' 0.056(4) 0.203(11) 0.097(6) 0.001(6) -0.005(4) -0.001(5)
N3A' 0.054(6) 0.063(9) 0.071(7) -0.010(8) -0.013(5) -0.004(6)
N3D' 0.068(8) 0.077(12) 0.081(8) -0.004(9) -0.002(6) -0.001(8)
C2A' 0.077(4) 0.085(5) 0.089(5) 0.000(4) 0.003(4) 0.003(3)
C2B 0.075(5) 0.123(9) 0.224(14) 0.071(9) 0.028(7) 0.005(6)
N3B 0.058(7) 0.100(10) 0.121(11) 0.031(8) -0.017(8) -0.016(6)
N3E 0.063(7) 0.093(12) 0.161(15) -0.003(10) -0.007(9) 0.003(7)
C4B 0.100(7) 0.077(7) 0.262(16) 0.047(8) -0.074(9) -0.033(5)
C4B' 0.086(6) 0.081(7) 0.297(18) -0.035(9) -0.013(9) -0.006(5)
N3B' 0.056(6) 0.076(9) 0.125(11) 0.026(7) -0.034(7) -0.001(6)
N3E' 0.086(9) 0.076(9) 0.109(11) -0.016(8) -0.031(9) -0.010(7)
C2B' 0.122(7) 0.101(7) 0.126(8) -0.017(6) -0.051(7) 0.001(5)
C2C 0.103(7) 0.140(9) 0.174(10) 0.053(8) 0.056(7) 0.043(6)
N3C 0.045(7) 0.132(15) 0.19(2) 0.066(13) 0.014(10) 0.005(8)
N3F 0.105(11) 0.042(7) 0.126(11) -0.002(6) 0.012(10) 0.020(7)
C4C 0.096(6) 0.084(6) 0.173(10) 0.038(6) 0.008(6) 0.027(5)
C4C' 0.126(7) 0.094(7) 0.151(9) 0.049(6) 0.017(7) 0.035(6)
N3C' 0.053(8) 0.068(11) 0.106(11) 0.035(9) 0.002(7) -0.007(6)
N3F' 0.121(19) 0.065(12) 0.152(18) 0.004(10) 0.038(17) 0.001(12)
C2C' 0.119(7) 0.104(7) 0.089(5) 0.018(5) -0.016(5) 0.003(5)
C1' 0.110(6) 0.099(6) 0.087(5) -0.008(4) -0.018(5) 0.011(5)
C0' 0.192(12) 0.142(10) 0.078(5) 0.006(5) 0.009(6) 0.017(8)
Cl1 0.121(2) 0.135(3) 0.145(2) -0.0039(19) -0.0283(19) -0.0046(17)
O11 0.140(11) 0.149(13) 0.110(10) -0.002(9) -0.040(9) 0.005(10)
O12 0.33(4) 0.066(9) 0.17(2) -0.043(11) -0.07(2) -0.042(14)
O13 0.124(11) 0.032(8) 0.27(2) -0.030(9) 0.007(12) -0.014(7)
O14 0.071(8) 0.138(12) 0.131(11) 0.049(9) -0.009(7) 0.030(7)
O11' 0.23(2) 0.145(15) 0.129(12) 0.042(10) 0.017(13) 0.018(15)
O12' 0.67(11) 0.44(7) 0.086(15) -0.07(2) -0.01(3) -0.23(7)
O13' 0.30(3) 0.051(8) 0.23(2) -0.062(11) -0.13(2) 0.057(14)
O14' 0.24(3) 0.26(3) 0.22(2) -0.050(19) -0.14(2) 0.16(2)
Cl2 0.114(3) 0.180(5) 0.206(5) -0.073(4) -0.057(3) 0.053(3)
O21 0.28(2) 0.114(11) 0.49(4) -0.047(15) -0.24(3) 0.029(12)
O22 0.45(6) 0.92(10) 0.56(7) -0.35(7) 0.36(6) -0.27(6)
O23 0.238(18) 0.094(8) 0.43(3) -0.022(11) -0.25(2) 0.016(8)
O24 0.170(10) 0.120(8) 0.188(11) -0.018(8) -0.067(8) -0.005(7)

loop_
_atom_type_symbol
_atom_type_description
_atom_type_scat_dispersion_real
_atom_type_scat_dispersion_imag
_atom_type_scat_source
C C 0.0181 0.0091 'International Tables Vol C Tables 4.2.6.8 and 6.1.1.4'
H H 0 0 'International Tables Vol C Tables 4.2.6.8 and 6.1.1.4'
N N 0.0311 0.018 'International Tables Vol C Tables 4.2.6.8 and 6.1.1.4'
Zn Zn -1.5491 0.6778 'International Tables Vol C Tables 4.2.6.8 and 6.1.1.4'
Cl Cl 0.3639 0.7018 'International Tables Vol C Tables 4.2.6.8 and 6.1.1.4'
O O 0.0492 0.0322 'International Tables Vol C Tables 4.2.6.8 and 6.1.1.4'

loop_
_geom_angle_atom_site_label_1
_geom_angle_atom_site_label_2
_geom_angle_atom_site_label_3
_geom_angle
N3B' Zn1 N3A' 90.7(5)
N3F Zn1 N3F' 79.6(8)
N3F Zn1 N3E 87.1(7)
N3F' Zn1 N3E 112.6(8)
N3B' Zn1 N3B 81.1(6)
N3A' Zn1 N3B 113.0(6)
N3F Zn1 N3D 89.5(6)
N3F' Zn1 N3D 155.8(8)
N3E Zn1 N3D 88.0(7)
N3B' Zn1 N3C' 86.6(7)
N3A' Zn1 N3C' 88.8(6)
N3B Zn1 N3C' 154.9(5)
N3F' Zn1 N3D' 88.0(8)
N3E Zn1 N3D' 150.0(6)
N3D Zn1 N3D' 78.5(5)
N3C' Zn1 N3D' 74.2(6)
N3B' Zn1 N3A 159.8(5)
N3A' Zn1 N3A 80.9(5)
N3B Zn1 N3A 85.3(5)
N3F Zn1 N3E' 152.1(7)
N3F' Zn1 N3E' 84.9(8)
N3E Zn1 N3E' 77.5(6)
N3D Zn1 N3E' 112.8(6)
N3D' Zn1 N3E' 83.1(6)
N3B' Zn1 N3C 110.0(7)
N3A' Zn1 N3C 156.0(6)
N3B Zn1 N3C 83.0(6)
N3C' Zn1 N3C 80.8(8)
N3A Zn1 N3C 82.8(7)
C1 N0 C2 113.0(16)
C1 N0 H0 123.5
C2 N0 H0 123.5
C2' N0' C1 102.4(13)
C2' N0' H0' 128.8
C1 N0' H0' 128.8
N0 C1 C2B 93.6(11)
N0 C1 C2C 112.6(9)
C2B C1 C2C 113.4(12)
N0 C1 C2A 115.1(11)
C2B C1 C2A 112.5(9)
C2C C1 C2A 109.1(10)
C2B C1 N0' 124.5(11)
C2C C1 N0' 105.7(10)
C2A C1 N0' 88.6(10)
N0 C2 C3 107.0(18)
N0 C2 H2A 110.3
C3 C2 H2A 110.3
N0 C2 H2B 110.3
C3 C2 H2B 110.3
H2A C2 H2B 108.6
N0' C2' C3 91.8(15)
N0' C2' H2A' 113.3
C3 C2' H2A' 113.3
N0' C2' H2B' 113.3
C3 C2' H2B' 113.3
H2A' C2' H2B' 110.6
C4 C3 C2' 96.1(18)
C4 C3 C2 134(2)
C4 C3 H3G 103.8
C2 C3 H3G 103.8
C4 C3 H3H 103.8
C2 C3 H3H 103.8
H3G C3 H3H 105.4
C4 C3 H3G' 112.5
C2' C3 H3G' 112.5
C2' C3 H3H' 112.5
H3G' C3 H3H' 110.1
C3 C4 C5 123.9(17)
C3 C4 H4A 106.4
C5 C4 H4A 106.4
C3 C4 H4B 106.4
C5 C4 H4B 106.4
H4A C4 H4B 106.4
C6 C5 C4 125.4(16)
C6 C5 H5A 106
C4 C5 H5A 106
C6 C5 H5B 106
C4 C5 H5B 106
H5A C5 H5B 106.3
C5 C6 C7 120.3(16)
C5 C6 H6A 107.2
C7 C6 H6A 107.3
C5 C6 H6B 107.3
C7 C6 H6B 107.2
H6A C6 H6B 106.9
C6 C7 C8 116.4(15)
C6 C7 H7A 108.2
C8 C7 H7A 108.2
C6 C7 H7B 108.2
C8 C7 H7B 108.2
H7A C7 H7B 107.3
C9 C8 C7 116.2(18)
C9 C8 H8A 108.2
C7 C8 H8A 108.2
C9 C8 H8B 108.2
C7 C8 H8B 108.2
H8A C8 H8B 107.4
C8 C9 C10 116.8(18)
C8 C9 H9A 108.1
C10 C9 H9A 108.1
C8 C9 H9B 108.1
C10 C9 H9B 108.1
H9A C9 H9B 107.3
C11 C10 C9 124(3)
C11 C10 H10A 106.3
C9 C10 H10A 106.2
C11 C10 H10B 106.3
C9 C10 H10B 106.3
H10A C10 H10B 106.4
C10 C11 H11A 109.5
C10 C11 H11B 109.5
H11A C11 H11B 109.5
C10 C11 H11C 109.5
H11A C11 H11C 109.5
H11B C11 H11C 109.5
N3A C2A C1 113.5(8)
N3D C2A C1 110.8(10)
N3A C2A H2A1 108.9
C1 C2A H2A1 108.9
N3A C2A H2A2 108.9
C1 C2A H2A2 108.9
H2A1 C2A H2A2 107.7
N3D C2A H2A5 109.5
C1 C2A H2A5 109.5
N3D C2A H2A6 109.5
C1 C2A H2A6 109.5
H2A5 C2A H2A6 108.1
C2A N3A C4A 108.8(10)
C2A N3A Zn1 110.9(8)
C4A N3A Zn1 103.8(6)
C2A N3A H3A1 111
C4A N3A H3A1 111
Zn1 N3A H3A1 111
C4A N3D C2A 108.0(10)
C4A N3D Zn1 107.2(8)
C2A N3D Zn1 112.0(8)
C4A N3D H3D 109.8
C2A N3D H3D 109.8
Zn1 N3D H3D 109.8
C4A' C4A N3D 111.9(8)
C4A' C4A N3A 112.8(7)
C4A' C4A H4A1 109
N3A C4A H4A1 109
C4A' C4A H4A2 109
N3A C4A H4A2 109
H4A1 C4A H4A2 107.8
C4A' C4A H4A5 109.2
N3D C4A H4A5 109.2
C4A' C4A H4A6 109.2
N3D C4A H4A6 109.2
H4A5 C4A H4A6 107.9
N3D' C4A' C4A 119.9(10)
N3A' C4A' C4A 113.9(9)
N3A' C4A' H4A3 108.8
C4A C4A' H4A3 108.8
N3A' C4A' H4A4 108.8
C4A C4A' H4A4 108.8
H4A3 C4A' H4A4 107.7
N3D' C4A' H4A7 107.4
C4A C4A' H4A7 107.4
N3D' C4A' H4A8 107.3
C4A C4A' H4A8 107.3
H4A7 C4A' H4A8 106.9
C4A' N3A' C2A' 111.8(10)
C4A' N3A' Zn1 111.8(9)
C2A' N3A' Zn1 114.9(8)
C4A' N3A' H3A' 105.8
C2A' N3A' H3A' 105.8
Zn1 N3A' H3A' 105.8
C4A' N3D' C2A' 124.6(13)
C4A' N3D' Zn1 111.9(11)
C2A' N3D' Zn1 113.8(10)
C4A' N3D' H3D' 100.4
C2A' N3D' H3D' 100.4
Zn1 N3D' H3D' 100.4
N3D' C2A' C1' 118.1(9)
N3A' C2A' C1' 113.3(8)
N3A' C2A' H2A3 108.9
C1' C2A' H2A3 108.9
N3A' C2A' H2A4 108.9
C1' C2A' H2A4 108.9
H2A3 C2A' H2A4 107.7
N3D' C2A' H2A7 107.8
C1' C2A' H2A7 107.8
N3D' C2A' H2A8 107.8
C1' C2A' H2A8 107.8
H2A7 C2A' H2A8 107.1
N3B C2B C1 111.0(9)
C1 C2B N3E 117.0(10)
N3B C2B H2B1 109.4
C1 C2B H2B1 109.4
N3B C2B H2B2 109.4
C1 C2B H2B2 109.4
H2B1 C2B H2B2 108
C1 C2B H2B5 108
N3E C2B H2B5 108
C1 C2B H2B6 108
N3E C2B H2B6 108
H2B5 C2B H2B6 107.3
C2B N3B C4B 113.7(12)
C2B N3B Zn1 122.5(10)
C4B N3B Zn1 101.6(9)
C2B N3B H3B1 105.9
C4B N3B H3B1 105.9
Zn1 N3B H3B1 105.9
C4B N3E C2B 114.7(16)
C4B N3E Zn1 117.9(11)
C2B N3E Zn1 107.3(10)
C4B N3E H3E 105.3
C2B N3E H3E 105.3
Zn1 N3E H3E 105.3
N3E C4B C4B' 111.2(12)
C4B' C4B N3B 117.9(9)
C4B' C4B H4B1 107.8
N3B C4B H4B1 107.8
C4B' C4B H4B2 107.8
N3B C4B H4B2 107.8
H4B1 C4B H4B2 107.2
N3E C4B H4B5 109.4
C4B' C4B H4B5 109.4
N3E C4B H4B6 109.4
C4B' C4B H4B6 109.4
H4B5 C4B H4B6 108
N3B' C4B' C4B 106.3(12)
C4B C4B' N3E' 120.5(11)
N3B' C4B' H4B3 110.5
C4B C4B' H4B3 110.5
N3B' C4B' H4B4 110.5
C4B C4B' H4B4 110.5
H4B3 C4B' H4B4 108.7
C4B C4B' H4B7 107.2
N3E' C4B' H4B7 107.2
C4B C4B' H4B8 107.2
N3E' C4B' H4B8 107.2
H4B7 C4B' H4B8 106.8
C4B' N3B' C2B' 107.0(12)
C4B' N3B' Zn1 121.6(12)
C2B' N3B' Zn1 112.1(7)
C4B' N3B' H3B' 104.9
C2B' N3B' H3B' 104.9
Zn1 N3B' H3B' 104.9
C2B' N3E' C4B' 121.7(13)
C2B' N3E' Zn1 117.3(10)
C4B' N3E' Zn1 102.9(10)
C2B' N3E' H3E' 104.4
C4B' N3E' H3E' 104.4
Zn1 N3E' H3E' 104.4
N3E' C2B' C1' 116.8(9)
C1' C2B' N3B' 113.9(8)
C1' C2B' H2B3 108.8
N3B' C2B' H2B3 108.8
C1' C2B' H2B4 108.8
N3B' C2B' H2B4 108.8
H2B3 C2B' H2B4 107.7
N3E' C2B' H2B7 108.1
C1' C2B' H2B7 108.1
N3E' C2B' H2B8 108.1
C1' C2B' H2B8 108.1
H2B7 C2B' H2B8 107.3
N3C C2C C1 116.9(12)
N3F C2C C1 110.6(8)
N3C C2C H2C1 108.1
C1 C2C H2C1 108.1
N3C C2C H2C2 108.1
C1 C2C H2C2 108.1
H2C1 C2C H2C2 107.3
N3F C2C H2C5 109.5
C1 C2C H2C5 109.5
N3F C2C H2C6 109.5
C1 C2C H2C6 109.5
H2C5 C2C H2C6 108.1
C4C N3C C2C 122.1(19)
C4C N3C Zn1 102.7(10)
C2C N3C Zn1 111.7(10)
C4C N3C H3C 106.5
C2C N3C H3C 106.5
Zn1 N3C H3C 106.5
C4C N3F C2C 115.1(12)
C4C N3F Zn1 112.0(10)
C2C N3F Zn1 122.0(9)
C4C N3F H3F 101.1
C2C N3F H3F 101.1
Zn1 N3F H3F 101.1
N3C C4C C4C' 121.0(13)
N3F C4C C4C' 116.2(9)
N3C C4C H4C1 107.1
C4C' C4C H4C1 107.1
N3C C4C H4C2 107.1
C4C' C4C H4C2 107.1
H4C1 C4C H4C2 106.8
N3F C4C H4C5 108.2
C4C' C4C H4C5 108.2
N3F C4C H4C6 108.2
C4C' C4C H4C6 108.2
H4C5 C4C H4C6 107.4
N3F' C4C' C4C 112.8(14)
N3C' C4C' C4C 114.6(11)
N3C' C4C' H4C3 108.6
C4C C4C' H4C3 108.6
N3C' C4C' H4C4 108.6
C4C C4C' H4C4 108.6
H4C3 C4C' H4C4 107.6
N3F' C4C' H4C7 109
C4C C4C' H4C7 109
N3F' C4C' H4C8 109
C4C C4C' H4C8 109
H4C7 C4C' H4C8 107.8
C2C' N3C' C4C' 120.9(15)
C2C' N3C' Zn1 115.0(13)
C4C' N3C' Zn1 109.9(12)
C2C' N3C' H3C' 102.7
C4C' N3C' H3C' 102.7
Zn1 N3C' H3C' 102.7
C4C' N3F' C2C' 119.3(18)
C4C' N3F' Zn1 115.1(18)
C2C' N3F' Zn1 115.5(15)
C4C' N3F' H3F' 100.7
C2C' N3F' H3F' 100.7
Zn1 N3F' H3F' 100.7
N3C' C2C' C1' 118.1(10)
N3F' C2C' C1' 116.7(12)
N3C' C2C' H2C3 107.8
C1' C2C' H2C3 107.8
N3C' C2C' H2C4 107.8
C1' C2C' H2C4 107.8
H2C3 C2C' H2C4 107.1
N3F' C2C' H2C7 108.1
C1' C2C' H2C7 108.1
N3F' C2C' H2C8 108.1
C1' C2C' H2C8 108.1
H2C7 C2C' H2C8 107.3
C2B' C1' C0' 107.9(9)
C2B' C1' C2C' 111.7(9)
C0' C1' C2C' 108.9(8)
C2B' C1' C2A' 111.6(7)
C0' C1' C2A' 107.4(9)
C2C' C1' C2A' 109.3(7)
C1' C0' H0'1 109.5
C1' C0' H0'2 109.5
H0'1 C0' H0'2 109.5
C1' C0' H0'3 109.5
H0'1 C0' H0'3 109.5
H0'2 C0' H0'3 109.5
O14 Cl1 O13 131.4(11)
O12' Cl1 O13' 129(2)
O14 Cl1 O11 117.7(10)
O13 Cl1 O11 98.8(11)
O14 Cl1 O12 104.1(14)
O13 Cl1 O12 101.7(13)
O11 Cl1 O12 97.1(12)
O12' Cl1 O11' 116(2)
O13' Cl1 O11' 115.0(13)
O12' Cl1 O14' 92(2)
O13' Cl1 O14' 84.5(12)
O11' Cl1 O14' 89.4(13)
O23 Cl2 O21 108.3(10)
O23 Cl2 O22 106(2)
O21 Cl2 O22 113(2)
O23 Cl2 O24 123.6(10)
O21 Cl2 O24 112.7(12)
O22 Cl2 O24 91.9(17)
O21' Cl2' O22' 129(3)
O21' Cl2' O24' 111(3)
O22' Cl2' O24' 103(3)
O21' Cl2' O23' 105.0(17)
O22' Cl2' O23' 106(3)
O24' Cl2' O23' 99(3)

loop_
_geom_bond_atom_site_label_1
_geom_bond_atom_site_label_2
_geom_bond_distance
Zn1 N3B' 2.055(14)
Zn1 N3F 2.072(13)
Zn1 N3A' 2.113(14)
Zn1 N3F' 2.13(3)
Zn1 N3E 2.157(15)
Zn1 N3B 2.173(13)
Zn1 N3D 2.181(13)
Zn1 N3C' 2.191(19)
Zn1 N3D' 2.201(16)
Zn1 N3A 2.236(12)
Zn1 N3E' 2.282(15)
Zn1 N3C 2.297(18)
N0 C1 1.396(15)
N0 C2 1.46(3)
N0 H0 0.88
N0' C2' 1.48(3)
N0' C1 1.79(2)
N0' H0' 0.88
C1 C2B 1.477(19)
C1 C2C 1.546(14)
C1 C2A 1.574(15)
C2 C3 1.64(2)
C2 H2A 0.99
C2 H2B 0.99
C2' C3 1.53(2)
C2' H2A' 0.99
C2' H2B' 0.99
C3 C4 1.37(2)
C3 H3G 0.99
C3 H3H 0.99
C3 H3G' 0.99
C3 H3H' 0.99
C4 C5 1.469(18)
C4 H4A 0.99
C4 H4B 0.99
C5 C6 1.432(19)
C5 H5A 0.99
C5 H5B 0.99
C6 C7 1.440(18)
C6 H6A 0.99
C6 H6B 0.99
C7 C8 1.45(2)
C7 H7A 0.99
C7 H7B 0.99
C8 C9 1.418(19)
C8 H8A 0.99
C8 H8B 0.99
C9 C10 1.45(2)
C9 H9A 0.99
C9 H9B 0.99
C10 C11 1.38(2)
C10 H10A 0.99
C10 H10B 0.99
C11 H11A 0.98
C11 H11B 0.98
C11 H11C 0.98
C2A N3A 1.507(15)
C2A N3D 1.546(17)
C2A H2A1 0.99
C2A H2A2 0.99
C2A H2A5 0.99
C2A H2A6 0.99
N3A C4A 1.525(14)
N3A H3A1 0.93
N3D C4A 1.502(15)
N3D H3D 0.93
C4A C4A' 1.439(12)
C4A H4A1 0.99
C4A H4A2 0.99
C4A H4A5 0.99
C4A H4A6 0.99
C4A' N3D' 1.302(19)
C4A' N3A' 1.412(16)
C4A' H4A3 0.99
C4A' H4A4 0.99
C4A' H4A7 0.99
C4A' H4A8 0.99
N3A' C2A' 1.520(18)
N3A' H3A' 0.93
N3D' C2A' 1.440(19)
N3D' H3D' 0.93
C2A' C1' 1.570(11)
C2A' H2A3 0.99
C2A' H2A4 0.99
C2A' H2A7 0.99
C2A' H2A8 0.99
C2B N3B 1.340(19)
C2B N3E 1.68(2)
C2B H2B1 0.99
C2B H2B2 0.99
C2B H2B5 0.99
C2B H2B6 0.99
N3B C4B 1.642(19)
N3B H3B1 0.93
N3E C4B 1.275(19)
N3E H3E 0.93
C4B C4B' 1.449(18)
C4B H4B1 0.99
C4B H4B2 0.99
C4B H4B5 0.99
C4B H4B6 0.99
C4B' N3B' 1.341(17)
C4B' N3E' 1.483(17)
C4B' H4B3 0.99
C4B' H4B4 0.99
C4B' H4B7 0.99
C4B' H4B8 0.99
N3B' C2B' 1.656(19)
N3B' H3B' 0.93
N3E' C2B' 1.281(16)
N3E' H3E' 0.93
C2B' C1' 1.501(14)
C2B' H2B3 0.99
C2B' H2B4 0.99
C2B' H2B7 0.99
C2B' H2B8 0.99
C2C N3C 1.42(3)
C2C N3F 1.48(2)
C2C H2C1 0.99
C2C H2C2 0.99
C2C H2C5 0.99
C2C H2C6 0.99
N3C C4C 1.410(19)
N3C H3C 0.93
N3F C4C 1.459(18)
N3F H3F 0.93
C4C C4C' 1.459(13)
C4C H4C1 0.99
C4C H4C2 0.99
C4C H4C5 0.99
C4C H4C6 0.99
C4C' N3F' 1.37(3)
C4C' N3C' 1.41(2)
C4C' H4C3 0.99
C4C' H4C4 0.99
C4C' H4C7 0.99
C4C' H4C8 0.99
N3C' C2C' 1.41(3)
N3C' H3C' 0.93
N3F' C2C' 1.47(3)
N3F' H3F' 0.93
C2C' C1' 1.525(12)
C2C' H2C3 0.99
C2C' H2C4 0.99
C2C' H2C7 0.99
C2C' H2C8 0.99
C1' C0' 1.509(15)
C0' H0'1 0.98
C0' H0'2 0.98
C0' H0'3 0.98
Cl1 O14 1.060(13)
Cl1 O12' 1.22(2)
Cl1 O13 1.369(14)
Cl1 O13' 1.390(16)
Cl1 O11 1.478(13)
Cl1 O12 1.48(2)
Cl1 O11' 1.495(14)
Cl1 O14' 1.64(2)
Cl2 O23 1.242(11)
Cl2 O21 1.374(17)
Cl2 O22 1.41(3)
Cl2 O24 1.412(12)
Cl2' O21' 1.34(2)
Cl2' O22' 1.34(3)
Cl2' O24' 1.38(3)
Cl2' O23' 1.43(3)
